data_7219627
loop_
_publ_author_name
'Song, Zhong-Cheng'
'Ma, Gao-Yuan'
'Zhu, Hai-Liang'

_publ_section_title
;
 Synthesis, Characterization and Antibacterial Activities of
 N-tert-Butoxycarbonyl-Thiazolidine Carboxylic Acid
;
_journal_name_full 'RSC Adv.'
_journal_paper_doi 10.1039/C4RA15284K
_journal_year 2015
_chemical_absolute_configuration 2R,4R
_chemical_formula_sum 'C15 H18 Cl N O4 S'
_chemical_formula_weight 343.81
_chemical_name_systematic
;
?
;
_space_group_IT_number 4
_symmetry_cell_setting monoclinic
_symmetry_space_group_name_Hall 'P 2yb'
_symmetry_space_group_name_H-M 'P 1 21 1'
_atom_sites_solution_hydrogens geom
_atom_sites_solution_primary direct
_atom_sites_solution_secondary difmap
_audit_creation_method SHELXL-97
_audit_update_record
;
2008-09-25 deposited with the CCDC.
2015-02-17 downloaded from the CCDC.
;
_cell_angle_alpha 90.00
_cell_angle_beta 94.52(3)
_cell_angle_gamma 90.00
_cell_formula_units_Z 2
_cell_length_a 6.4600(13)
_cell_length_b 10.641(2)
_cell_length_c 12.411(3)
_cell_measurement_reflns_used 1638
_cell_measurement_temperature 293(2)
_cell_measurement_theta_max 25.26
_cell_measurement_theta_min 1.65
_cell_volume 850.5(3)
_computing_cell_refinement 'CAD4 software'
_computing_data_collection 'CAD4 software (Enraf-Nonius, 1989)'
_computing_data_reduction 'XCAD4 (Harms & Wocadlo, 1995)'
_computing_molecular_graphics 'PROG (ref, date)'
_computing_publication_material 'SHELXL-97 (Sheldrick, 1997)'
_computing_structure_refinement 'SHELXL-97 (Sheldrick, 1997)'
_computing_structure_solution 'SHELXS-97 (Sheldrick, 1990)'
_diffrn_ambient_temperature 293(2)
_diffrn_measured_fraction_theta_full 1.000
_diffrn_measured_fraction_theta_max 1.000
_diffrn_measurement_device_type 'Nonius CAD4'
_diffrn_measurement_method \w/2\q
_diffrn_radiation_monochromator graphite
_diffrn_radiation_source 'fine-focus sealed tube'
_diffrn_radiation_type MoK\a
_diffrn_radiation_wavelength 0.71073
_diffrn_reflns_av_R_equivalents 0.0000
_diffrn_reflns_av_sigmaI/netI 0.0417
_diffrn_reflns_limit_h_max 7
_diffrn_reflns_limit_h_min -7
_diffrn_reflns_limit_k_max 12
_diffrn_reflns_limit_k_min 0
_diffrn_reflns_limit_l_max 14
_diffrn_reflns_limit_l_min 0
_diffrn_reflns_number 1638
_diffrn_reflns_theta_full 25.26
_diffrn_reflns_theta_max 25.26
_diffrn_reflns_theta_min 1.65
_diffrn_standards_decay_% 0
_diffrn_standards_interval_count 200
_diffrn_standards_interval_time 2h
_diffrn_standards_number 3
_exptl_absorpt_coefficient_mu 0.363
_exptl_absorpt_correction_T_max 0.9646
_exptl_absorpt_correction_T_min 0.8989
_exptl_absorpt_correction_type psi-scan
_exptl_crystal_colour Corlorless
_exptl_crystal_density_diffrn 1.343
_exptl_crystal_density_method 'not measured'
_exptl_crystal_description Block
_exptl_crystal_F_000 360
_exptl_crystal_size_max 0.30
_exptl_crystal_size_mid 0.20
_exptl_crystal_size_min 0.10
_refine_diff_density_max 0.435
_refine_diff_density_min -0.374
_refine_diff_density_rms 0.068
_refine_ls_abs_structure_details 'Flack H D (1983), Acta Cryst. A39, 876-881'
_refine_ls_abs_structure_Flack -0.09(19)
_refine_ls_extinction_method none
_refine_ls_goodness_of_fit_ref 1.078
_refine_ls_hydrogen_treatment constr
_refine_ls_matrix_type full
_refine_ls_number_parameters 185
_refine_ls_number_reflns 1638
_refine_ls_number_restraints 78
_refine_ls_restrained_S_all 1.058
_refine_ls_R_factor_all 0.0761
_refine_ls_R_factor_gt 0.0619
_refine_ls_shift/su_max 0.000
_refine_ls_shift/su_mean 0.000
_refine_ls_structure_factor_coef Fsqd
_refine_ls_weighting_details 'calc w=1/[\s^2^(Fo^2^)+(0.0613P)^2^+1.3728P] where P=(Fo^2^+2Fc^2^)/3'
_refine_ls_weighting_scheme calc
_refine_ls_wR_factor_gt 0.1501
_refine_ls_wR_factor_ref 0.1649
_reflns_number_gt 1363
_reflns_number_total 1638
_reflns_threshold_expression >2sigma(I)
_cod_data_source_file c4ra15284k2.cif
_cod_data_source_block s_21
_cod_depositor_comments
;
The following automatic conversions were performed:

'_symmetry_cell_setting' value 'Monoclinic' changed to 'monoclinic'
according to
/usr/data/users/saulius/crontab/automatic-downloads/rss-feeds/RSC/lib/dictionaries/cif_core.dic
dictionary named 'cif_core.dic' version 2.4.2 from 2011-04-26.

Automatic conversion script
Id: cif_fix_values 3008 2015-01-20 13:52:24Z robertas 
;
_cod_original_sg_symbol_H-M P21
_cod_database_code 7219627

loop_
_symmetry_equiv_pos_as_xyz
'x, y, z'
'-x, y+1/2, -z'

loop_
_atom_site_label
_atom_site_type_symbol
_atom_site_fract_x
_atom_site_fract_y
_atom_site_fract_z
_atom_site_U_iso_or_equiv
_atom_site_adp_type
_atom_site_occupancy
_atom_site_symmetry_multiplicity
_atom_site_calc_flag
_atom_site_refinement_flags
C2 C 0.3231(12) 0.3336(8) 0.7816(6) 0.0519(17) Uani 1 1 d U
H2 H 0.4185 0.2863 0.7465 0.062 Uiso 1 1 calc R
C3 C 0.1505(12) 0.2766(8) 0.8162(7) 0.0555(18) Uani 1 1 d U
C4 C 0.0020(13) 0.3440(8) 0.8654(6) 0.0585(18) Uani 1 1 d U
H4 H -0.1164 0.3055 0.8879 0.070 Uiso 1 1 calc R
C5 C 0.0369(11) 0.4720(7) 0.8800(6) 0.0492(16) Uani 1 1 d U
H5 H -0.0603 0.5195 0.9136 0.059 Uiso 1 1 calc R
C6 C 0.2109(9) 0.5308(6) 0.8464(5) 0.0350(13) Uani 1 1 d U
C1 C 0.3575(11) 0.4607(7) 0.7980(6) 0.0457(16) Uani 1 1 d U
H1 H 0.4776 0.4983 0.7767 0.055 Uiso 1 1 calc R
C7 C 0.2361(9) 0.6676(6) 0.8692(4) 0.0357(14) Uani 1 1 d U
H7 H 0.1036 0.7023 0.8887 0.043 Uiso 1 1 calc R
C8 C 0.4826(11) 0.8470(7) 0.9375(5) 0.0497(17) Uani 1 1 d U
H8A H 0.3758 0.9042 0.9583 0.060 Uiso 1 1 calc R
H8B H 0.6169 0.8773 0.9671 0.060 Uiso 1 1 calc R
C9 C 0.4769(9) 0.8350(7) 0.8161(5) 0.0408(14) Uani 1 1 d U
H9 H 0.4364 0.9165 0.7843 0.049 Uiso 1 1 calc R
O1 O 0.8408(8) 0.8639(5) 0.8108(4) 0.060 Uani 1 1 d .
C10 C 0.6910(9) 0.8031(8) 0.7835(5) 0.0459(17) Uani 1 1 d .
C11 C 0.2163(9) 0.7473(7) 0.6838(5) 0.0373(14) Uani 1 1 d .
C12 C 0.2096(11) 0.8500(8) 0.5098(5) 0.0521(18) Uani 1 1 d .
C13 C 0.2564(14) 0.7386(9) 0.4443(8) 0.070 Uani 1 1 d .
H13A H 0.3998 0.7161 0.4587 0.106 Uiso 1 1 calc R
H13B H 0.2294 0.7580 0.3689 0.106 Uiso 1 1 calc R
H13C H 0.1703 0.6696 0.4628 0.106 Uiso 1 1 calc R
C14 C -0.0195(13) 0.8804(9) 0.4998(8) 0.069 Uani 1 1 d .
H14A H -0.0976 0.8057 0.5120 0.104 Uiso 1 1 calc R
H14B H -0.0582 0.9121 0.4287 0.104 Uiso 1 1 calc R
H14C H -0.0483 0.9428 0.5525 0.104 Uiso 1 1 calc R
C15 C 0.3316(15) 0.9649(9) 0.4750(7) 0.078(3) Uani 1 1 d .
H15A H 0.2946 1.0370 0.5158 0.116 Uiso 1 1 calc R
H15B H 0.2989 0.9804 0.3994 0.116 Uiso 1 1 calc R
H15C H 0.4778 0.9491 0.4881 0.116 Uiso 1 1 calc R
Cl1 Cl 0.1155(5) 0.1156(2) 0.7961(2) 0.0909(9) Uani 1 1 d .
N1 N 0.3167(7) 0.7456(5) 0.7847(4) 0.0336(11) Uani 1 1 d U
O2 O 0.6980(6) 0.7002(6) 0.7256(4) 0.0534(12) Uani 1 1 d .
H2A H 0.8184 0.6859 0.7129 0.080 Uiso 1 1 calc R
O3 O 0.0721(6) 0.6749(5) 0.6573(3) 0.0398(10) Uani 1 1 d .
O4 O 0.2916(7) 0.8324(5) 0.6216(3) 0.0448(11) Uani 1 1 d .
S1 S 0.4357(3) 0.68989(18) 0.98363(12) 0.0482(5) Uani 1 1 d .

loop_
_atom_site_aniso_label
_atom_site_aniso_U_11
_atom_site_aniso_U_22
_atom_site_aniso_U_33
_atom_site_aniso_U_23
_atom_site_aniso_U_13
_atom_site_aniso_U_12
C2 0.059(4) 0.055(4) 0.041(4) -0.005(3) 0.001(3) 0.010(3)
C3 0.064(4) 0.047(4) 0.053(4) 0.007(3) -0.014(3) -0.006(3)
C4 0.060(4) 0.057(4) 0.058(4) 0.004(4) 0.004(3) -0.014(3)
C5 0.046(3) 0.056(4) 0.045(4) 0.011(3) 0.003(3) -0.004(3)
C6 0.039(3) 0.035(3) 0.031(3) 0.008(3) 0.002(2) 0.000(2)
C1 0.047(4) 0.049(4) 0.041(4) 0.001(3) 0.004(3) 0.001(3)
C7 0.035(3) 0.043(4) 0.030(3) 0.006(3) 0.003(2) 0.005(3)
C8 0.052(4) 0.053(4) 0.043(3) -0.009(3) -0.006(3) 0.008(3)
C9 0.042(3) 0.038(3) 0.041(3) 0.001(3) -0.004(3) 0.001(3)
O1 0.060 0.060 0.060 0.000 0.005 0.000
C10 0.026(3) 0.074(5) 0.037(3) -0.002(3) -0.006(2) -0.015(3)
C11 0.028(3) 0.053(4) 0.031(3) -0.001(3) -0.002(2) 0.009(3)
C12 0.050(4) 0.070(5) 0.035(3) 0.019(4) -0.003(3) -0.008(4)
C13 0.070 0.070 0.070 0.000 0.006 0.000
C14 0.070 0.070 0.070 0.000 0.006 0.000
C15 0.086(6) 0.085(7) 0.061(5) 0.036(5) 0.006(4) -0.008(5)
Cl1 0.115(2) 0.0475(12) 0.1034(19) 0.0021(13) -0.0338(16) -0.0122(13)
N1 0.030(2) 0.038(3) 0.033(3) 0.001(2) 0.0011(19) 0.004(2)
O2 0.031(2) 0.066(3) 0.064(3) -0.018(3) 0.012(2) -0.010(2)
O3 0.029(2) 0.058(3) 0.0318(19) -0.005(2) -0.0026(15) -0.007(2)
O4 0.044(2) 0.055(3) 0.035(2) 0.016(2) 0.0001(18) -0.015(2)
S1 0.0580(10) 0.0565(10) 0.0284(7) -0.0025(9) -0.0072(6) -0.0006(9)

loop_
_atom_type_symbol
_atom_type_description
_atom_type_scat_dispersion_real
_atom_type_scat_dispersion_imag
_atom_type_scat_source
C C 0.0033 0.0016 'International Tables Vol C Tables 4.2.6.8 and 6.1.1.4'
H H 0.0000 0.0000 'International Tables Vol C Tables 4.2.6.8 and 6.1.1.4'
N N 0.0061 0.0033 'International Tables Vol C Tables 4.2.6.8 and 6.1.1.4'
O O 0.0106 0.0060 'International Tables Vol C Tables 4.2.6.8 and 6.1.1.4'
S S 0.1246 0.1234 'International Tables Vol C Tables 4.2.6.8 and 6.1.1.4'
Cl Cl 0.1484 0.1585 'International Tables Vol C Tables 4.2.6.8 and 6.1.1.4'

loop_
_geom_angle_atom_site_label_1
_geom_angle_atom_site_label_2
_geom_angle_atom_site_label_3
_geom_angle
C3 C2 C1 120.9(7)
C3 C2 H2 119.6
C1 C2 H2 119.6
C2 C3 C4 121.4(8)
C2 C3 Cl1 119.4(7)
C4 C3 Cl1 119.2(7)
C3 C4 C5 117.2(8)
C3 C4 H4 121.4
C5 C4 H4 121.4
C6 C5 C4 122.2(8)
C6 C5 H5 118.9
C4 C5 H5 118.9
C1 C6 C5 119.3(6)
C1 C6 C7 122.9(6)
C5 C6 C7 117.8(6)
C6 C1 C2 119.0(7)
C6 C1 H1 120.5
C2 C1 H1 120.5
N1 C7 C6 117.2(5)
N1 C7 S1 102.2(4)
C6 C7 S1 109.2(4)
N1 C7 H7 109.3
C6 C7 H7 109.3
S1 C7 H7 109.3
C9 C8 S1 104.3(5)
C9 C8 H8A 110.9
S1 C8 H8A 110.9
C9 C8 H8B 110.9
S1 C8 H8B 110.9
H8A C8 H8B 108.9
N1 C9 C10 115.7(6)
N1 C9 C8 106.7(5)
C10 C9 C8 109.6(5)
N1 C9 H9 108.2
C10 C9 H9 108.2
C8 C9 H9 108.2
O1 C10 O2 123.2(6)
O1 C10 C9 122.8(7)
O2 C10 C9 114.0(5)
O3 C11 O4 125.6(5)
O3 C11 N1 122.1(6)
O4 C11 N1 112.3(5)
O4 C12 C13 110.1(7)
O4 C12 C14 112.7(6)
C13 C12 C14 111.5(7)
O4 C12 C15 102.4(6)
C13 C12 C15 110.5(6)
C14 C12 C15 109.2(7)
C12 C13 H13A 109.5
C12 C13 H13B 109.5
H13A C13 H13B 109.5
C12 C13 H13C 109.5
H13A C13 H13C 109.5
H13B C13 H13C 109.5
C12 C14 H14A 109.5
C12 C14 H14B 109.5
H14A C14 H14B 109.5
C12 C14 H14C 109.5
H14A C14 H14C 109.5
H14B C14 H14C 109.5
C12 C15 H15A 109.5
C12 C15 H15B 109.5
H15A C15 H15B 109.5
C12 C15 H15C 109.5
H15A C15 H15C 109.5
H15B C15 H15C 109.5
C11 N1 C9 121.3(5)
C11 N1 C7 119.6(5)
C9 N1 C7 118.1(5)
C10 O2 H2A 109.5
C11 O4 C12 121.8(5)
C8 S1 C7 90.0(3)

loop_
_geom_bond_atom_site_label_1
_geom_bond_atom_site_label_2
_geom_bond_distance
C2 C3 1.368(11)
C2 C1 1.383(11)
C2 H2 0.9300
C3 C4 1.379(12)
C3 Cl1 1.743(8)
C4 C5 1.389(11)
C4 H4 0.9300
C5 C6 1.380(9)
C5 H5 0.9300
C6 C1 1.380(9)
C6 C7 1.489(9)
C1 H1 0.9300
C7 N1 1.464(8)
C7 S1 1.856(6)
C7 H7 0.9800
C8 C9 1.510(9)
C8 S1 1.801(8)
C8 H8A 0.9700
C8 H8B 0.9700
C9 N1 1.437(8)
C9 C10 1.510(9)
C9 H9 0.9800
O1 C10 1.191(8)
C10 O2 1.312(9)
C11 O3 1.233(8)
C11 O4 1.308(8)
C11 N1 1.365(8)
C12 O4 1.458(8)
C12 C13 1.483(12)
C12 C14 1.510(11)
C12 C15 1.535(11)
C13 H13A 0.9600
C13 H13B 0.9600
C13 H13C 0.9600
C14 H14A 0.9600
C14 H14B 0.9600
C14 H14C 0.9600
C15 H15A 0.9600
C15 H15B 0.9600
C15 H15C 0.9600
O2 H2A 0.8200

loop_
_geom_torsion_atom_site_label_1
_geom_torsion_atom_site_label_2
_geom_torsion_atom_site_label_3
_geom_torsion_atom_site_label_4
_geom_torsion
C1 C2 C3 C4 2.0(11)
C1 C2 C3 Cl1 -178.8(6)
C2 C3 C4 C5 -1.1(11)
Cl1 C3 C4 C5 179.8(6)
C3 C4 C5 C6 0.5(11)
C4 C5 C6 C1 -1.0(10)
C4 C5 C6 C7 -178.1(6)
C5 C6 C1 C2 1.9(10)
C7 C6 C1 C2 178.9(6)
C3 C2 C1 C6 -2.4(11)
C1 C6 C7 N1 42.7(8)
C5 C6 C7 N1 -140.2(6)
C1 C6 C7 S1 -72.7(7)
C5 C6 C7 S1 104.3(6)
S1 C8 C9 N1 37.6(6)
S1 C8 C9 C10 -88.4(6)
N1 C9 C10 O1 -174.4(6)
C8 C9 C10 O1 -53.8(9)
N1 C9 C10 O2 3.4(8)
C8 C9 C10 O2 124.0(6)
O3 C11 N1 C9 -176.7(6)
O4 C11 N1 C9 3.6(8)
O3 C11 N1 C7 -8.1(9)
O4 C11 N1 C7 172.2(5)
C10 C9 N1 C11 -83.3(7)
C8 C9 N1 C11 154.5(5)
C10 C9 N1 C7 108.0(6)
C8 C9 N1 C7 -14.3(7)
C6 C7 N1 C11 56.7(7)
S1 C7 N1 C11 176.0(4)
C6 C7 N1 C9 -134.4(6)
S1 C7 N1 C9 -15.1(6)
O3 C11 O4 C12 -0.4(10)
N1 C11 O4 C12 179.3(6)
C13 C12 O4 C11 -67.2(8)
C14 C12 O4 C11 58.1(10)
C15 C12 O4 C11 175.3(6)
C9 C8 S1 C7 -40.7(5)
N1 C7 S1 C8 31.7(4)
C6 C7 S1 C8 156.5(5)
